data_7015223
loop_
_publ_author_name
'Pawlak, Piotr L.'
'Panda, Manashi'
'Loloee, Reza'
'Kucera, Benjamin E.'
'Costes, Jean-Pierre'
'Tuchagues, Jean-Pierre'
'Chavez, Ferman A.'

_publ_section_title
;
 New binuclear Mn(II) and Fe(II) complexes supported by
 1,4,8-triazacycloundecane.
;
_journal_issue 12
_journal_name_full 'Dalton transactions (Cambridge, England : 2003)'
_journal_page_first 2926
_journal_page_last 2931
_journal_paper_doi 10.1039/c0dt01379j
_journal_volume 40
_journal_year 2011
_chemical_formula_moiety 'C16 H38 Cl4 Fe2 N6, C H4 O'
_chemical_formula_sum 'C17 H42 Cl4 Fe2 N6 O'
_chemical_formula_weight 600.07
_chemical_name_common 05357
_chemical_name_systematic
;
?
;
_space_group_IT_number 2
_symmetry_cell_setting triclinic
_symmetry_space_group_name_Hall '-P 1'
_symmetry_space_group_name_H-M 'P -1'
_atom_sites_solution_hydrogens geom
_atom_sites_solution_primary direct
_atom_sites_solution_secondary difmap
_audit_creation_method SHELXL-97
_cell_angle_alpha 107.832(2)
_cell_angle_beta 107.827(2)
_cell_angle_gamma 92.642(2)
_cell_formula_units_Z 1
_cell_length_a 7.7321(12)
_cell_length_b 7.8896(12)
_cell_length_c 11.4945(17)
_cell_measurement_reflns_used 2216
_cell_measurement_temperature 173(2)
_cell_measurement_theta_max 27.10
_cell_measurement_theta_min 2.74
_cell_volume 627.85(17)
_computing_cell_refinement 'SAINT, Bruker'
_computing_data_collection 'SMART, Bruker'
_computing_data_reduction 'SAINT, Bruker'
_computing_molecular_graphics 'SHELXTL, Bruker'
_computing_publication_material 'Bruker SHELXTL'
_computing_structure_refinement 'SHELXL-97 (Sheldrick, 1997)'
_computing_structure_solution 'SHELXS-97 (Sheldrick, 1990)'
_diffrn_ambient_temperature 173(2)
_diffrn_measured_fraction_theta_full 0.982
_diffrn_measured_fraction_theta_max 0.982
_diffrn_measurement_device_type 'Bruker SMART Platform CCD'
_diffrn_measurement_method 'area detector, omega scans per phi'
_diffrn_radiation_monochromator graphite
_diffrn_radiation_source 'normal-focus sealed tube'
_diffrn_radiation_type MoK\a
_diffrn_radiation_wavelength 0.71073
_diffrn_reflns_av_R_equivalents 0.0201
_diffrn_reflns_av_sigmaI/netI 0.0219
_diffrn_reflns_limit_h_max 9
_diffrn_reflns_limit_h_min -9
_diffrn_reflns_limit_k_max 10
_diffrn_reflns_limit_k_min -10
_diffrn_reflns_limit_l_max 14
_diffrn_reflns_limit_l_min -14
_diffrn_reflns_number 7159
_diffrn_reflns_theta_full 27.15
_diffrn_reflns_theta_max 27.15
_diffrn_reflns_theta_min 1.98
_exptl_absorpt_coefficient_mu 1.603
_exptl_absorpt_correction_T_max 0.7399
_exptl_absorpt_correction_T_min 0.5665
_exptl_absorpt_correction_type multi-scan
_exptl_absorpt_process_details 'SADABS, R. Blessing, 1995'
_exptl_crystal_colour colorless
_exptl_crystal_density_diffrn 1.587
_exptl_crystal_density_meas 0
_exptl_crystal_density_method 'not measured'
_exptl_crystal_description block
_exptl_crystal_F_000 314
_exptl_crystal_size_max 0.40
_exptl_crystal_size_mid 0.20
_exptl_crystal_size_min 0.20
_refine_diff_density_max 0.533
_refine_diff_density_min -0.237
_refine_diff_density_rms 0.057
_refine_ls_extinction_method none
_refine_ls_goodness_of_fit_ref 1.052
_refine_ls_hydrogen_treatment mixed
_refine_ls_matrix_type full
_refine_ls_number_parameters 158
_refine_ls_number_reflns 2725
_refine_ls_number_restraints 1
_refine_ls_restrained_S_all 1.052
_refine_ls_R_factor_all 0.0271
_refine_ls_R_factor_gt 0.0230
_refine_ls_shift/su_max 0.002
_refine_ls_shift/su_mean 0.000
_refine_ls_structure_factor_coef Fsqd
_refine_ls_weighting_details 'calc w=1/[\s^2^(Fo^2^)+(0.0337P)^2^+0.2210P] where P=(Fo^2^+2Fc^2^)/3'
_refine_ls_weighting_scheme calc
_refine_ls_wR_factor_gt 0.0596
_refine_ls_wR_factor_ref 0.0626
_reflns_number_gt 2469
_reflns_number_total 2725
_reflns_threshold_expression >2sigma(I)
_cod_data_source_file c0dt01379j.txt
_cod_data_source_block 05357
_cod_depositor_comments
;
The following automatic conversions were performed:
'_symmetry_cell_setting' value 'Triclinic' changed to 'triclinic'
according to '/home/saulius/struct/CIF-dictionaries/cif_core.dic'
dictionary named 'cif_core.dic' version 2.4.1 from 2010-06-29.

Automatic conversion script
Id: cif_fix_enum 1555 2011-01-17 13:19:09Z saulius 
;
_cod_original_sg_symbol_H-M P-1
_cod_database_code 7015223

loop_
_symmetry_equiv_pos_as_xyz
'x, y, z'
'-x, -y, -z'

loop_
_atom_site_label
_atom_site_type_symbol
_atom_site_fract_x
_atom_site_fract_y
_atom_site_fract_z
_atom_site_U_iso_or_equiv
_atom_site_adp_type
_atom_site_occupancy
_atom_site_symmetry_multiplicity
_atom_site_calc_flag
_atom_site_refinement_flags
_atom_site_disorder_assembly
_atom_site_disorder_group
Fe1 Fe 0.10395(3) 0.12836(3) 0.42406(2) 0.01761(8) Uani 1 1 d . . .
Cl1 Cl 0.18204(5) -0.12954(5) 0.51421(4) 0.02036(9) Uani 1 1 d . . .
N1 N 0.34064(18) 0.11325(18) 0.35596(13) 0.0201(3) Uani 1 1 d . . .
H1N H 0.429(3) 0.145(3) 0.421(2) 0.032(5) Uiso 1 1 d . . .
C1 C 0.3657(2) -0.0668(2) 0.27796(16) 0.0256(3) Uani 1 1 d . . .
H1A H 0.3953 -0.1422 0.3341 0.031 Uiso 1 1 calc R . .
H1B H 0.4720 -0.0517 0.2492 0.031 Uiso 1 1 calc R . .
C2 C 0.1986(2) -0.1651(2) 0.15943(17) 0.0286(4) Uani 1 1 d . . .
H2A H 0.2352 -0.2706 0.1046 0.034 Uiso 1 1 calc R . .
H2B H 0.1623 -0.0837 0.1085 0.034 Uiso 1 1 calc R . .
C3 C 0.0312(2) -0.2302(2) 0.18602(16) 0.0246(3) Uani 1 1 d . . .
H3A H -0.0561 -0.3169 0.1044 0.029 Uiso 1 1 calc R . .
H3B H 0.0702 -0.2948 0.2490 0.029 Uiso 1 1 calc R . .
N2 N -0.06487(19) -0.08178(18) 0.23818(13) 0.0204(3) Uani 1 1 d . . .
H2N H -0.134(3) -0.122(3) 0.272(2) 0.032(5) Uiso 1 1 d . . .
C4 C -0.1896(3) -0.0306(2) 0.13151(17) 0.0304(4) Uani 1 1 d . . .
H4A H -0.3086 -0.1120 0.0953 0.036 Uiso 1 1 calc R . .
H4B H -0.1357 -0.0501 0.0615 0.036 Uiso 1 1 calc R . .
C5 C -0.2258(2) 0.1622(2) 0.17088(17) 0.0260(3) Uani 1 1 d . . .
H5A H -0.2640 0.1872 0.2484 0.031 Uiso 1 1 calc R . .
H5B H -0.3290 0.1761 0.0998 0.031 Uiso 1 1 calc R . .
C6 C -0.0609(2) 0.2997(2) 0.20105(17) 0.0290(4) Uani 1 1 d . . .
H6A H 0.0038 0.2527 0.1384 0.035 Uiso 1 1 calc R . .
H6B H -0.1040 0.4117 0.1897 0.035 Uiso 1 1 calc R . .
N3 N 0.06947(19) 0.34265(19) 0.33417(13) 0.0227(3) Uani 1 1 d . . .
H3N H 0.028(3) 0.429(3) 0.382(2) 0.036(6) Uiso 1 1 d . . .
C7 C 0.2596(2) 0.4095(2) 0.34526(17) 0.0253(3) Uani 1 1 d . . .
H7A H 0.3315 0.4778 0.4372 0.030 Uiso 1 1 calc R . .
H7B H 0.2544 0.4916 0.2946 0.030 Uiso 1 1 calc R . .
C8 C 0.3533(2) 0.2514(2) 0.29453(17) 0.0259(3) Uani 1 1 d . . .
H8A H 0.2944 0.1966 0.1993 0.031 Uiso 1 1 calc R . .
H8B H 0.4842 0.2952 0.3131 0.031 Uiso 1 1 calc R . .
Cl2 Cl 0.27366(5) 0.35593(5) 0.63527(4) 0.02641(10) Uani 1 1 d . . .
O1 O 0.5861(4) 0.5533(5) 0.9097(3) 0.0514(8) Uani 0.50 1 d PD A -1
H1C H 0.5145 0.5075 0.8327 0.077 Uiso 0.50 1 calc PR A -1
C9 C 0.508(4) 0.506(4) 0.993(3) 0.0438(13) Uani 0.50 1 d PD A -1
H9A H 0.5551 0.4000 1.0102 0.066 Uiso 0.50 1 calc PR A -1
H9B H 0.3737 0.4787 0.9519 0.066 Uiso 0.50 1 calc PR A -1
H9C H 0.5395 0.6069 1.0748 0.066 Uiso 0.50 1 calc PR A -1

loop_
_atom_site_aniso_label
_atom_site_aniso_U_11
_atom_site_aniso_U_22
_atom_site_aniso_U_33
_atom_site_aniso_U_23
_atom_site_aniso_U_13
_atom_site_aniso_U_12
Fe1 0.01960(13) 0.01891(13) 0.01598(12) 0.00654(9) 0.00732(9) 0.00512(9)
Cl1 0.01948(18) 0.02436(19) 0.02138(19) 0.01092(15) 0.00873(14) 0.00776(14)
N1 0.0176(6) 0.0219(7) 0.0195(7) 0.0068(5) 0.0045(5) 0.0041(5)
C1 0.0252(8) 0.0258(8) 0.0292(9) 0.0093(7) 0.0126(7) 0.0108(7)
C2 0.0331(9) 0.0285(9) 0.0239(8) 0.0035(7) 0.0143(7) 0.0073(7)
C3 0.0301(8) 0.0184(8) 0.0227(8) 0.0044(6) 0.0080(6) 0.0038(6)
N2 0.0219(7) 0.0212(7) 0.0197(7) 0.0087(5) 0.0071(5) 0.0051(5)
C4 0.0329(9) 0.0271(9) 0.0243(9) 0.0089(7) -0.0001(7) 0.0043(7)
C5 0.0204(8) 0.0306(9) 0.0286(9) 0.0134(7) 0.0062(6) 0.0080(7)
C6 0.0315(9) 0.0312(9) 0.0262(9) 0.0138(7) 0.0081(7) 0.0054(7)
N3 0.0257(7) 0.0217(7) 0.0228(7) 0.0070(6) 0.0109(6) 0.0075(5)
C7 0.0233(8) 0.0208(8) 0.0317(9) 0.0097(7) 0.0088(7) 0.0016(6)
C8 0.0248(8) 0.0269(8) 0.0324(9) 0.0139(7) 0.0140(7) 0.0065(7)
Cl2 0.0285(2) 0.0242(2) 0.0211(2) 0.00327(15) 0.00564(16) 0.00019(16)
O1 0.0495(18) 0.059(2) 0.0335(16) 0.0122(14) 0.0025(13) -0.0076(15)
C9 0.047(5) 0.043(3) 0.037(5) 0.015(3) 0.0054(19) 0.010(3)

loop_
_atom_type_symbol
_atom_type_description
_atom_type_scat_dispersion_real
_atom_type_scat_dispersion_imag
_atom_type_scat_source
C C 0.0033 0.0016 'International Tables Vol C Tables 4.2.6.8 and 6.1.1.4'
H H 0.0000 0.0000 'International Tables Vol C Tables 4.2.6.8 and 6.1.1.4'
N N 0.0061 0.0033 'International Tables Vol C Tables 4.2.6.8 and 6.1.1.4'
Cl Cl 0.1484 0.1585 'International Tables Vol C Tables 4.2.6.8 and 6.1.1.4'
Fe Fe 0.3463 0.8444 'International Tables Vol C Tables 4.2.6.8 and 6.1.1.4'
O O 0.0106 0.0060 'International Tables Vol C Tables 4.2.6.8 and 6.1.1.4'

loop_
_geom_angle_atom_site_label_1
_geom_angle_atom_site_label_2
_geom_angle_atom_site_label_3
_geom_angle
_geom_angle_site_symmetry_1
_geom_angle_site_symmetry_3
_geom_angle_publ_flag
N1 Fe1 N3 79.87(5) . . ?
N1 Fe1 N2 89.73(5) . . ?
N3 Fe1 N2 91.99(5) . . ?
N1 Fe1 Cl2 94.09(4) . . ?
N3 Fe1 Cl2 89.77(4) . . ?
N2 Fe1 Cl2 176.02(4) . . ?
N1 Fe1 Cl1 175.72(4) . 2_556 ?
N3 Fe1 Cl1 99.88(4) . 2_556 ?
N2 Fe1 Cl1 86.01(4) . 2_556 ?
Cl2 Fe1 Cl1 90.174(17) . 2_556 ?
N1 Fe1 Cl1 91.77(4) . . ?
N3 Fe1 Cl1 171.59(4) . . ?
N2 Fe1 Cl1 87.00(4) . . ?
Cl2 Fe1 Cl1 91.771(18) . . ?
Cl1 Fe1 Cl1 88.383(14) 2_556 . ?
Fe1 Cl1 Fe1 91.617(14) 2_556 . ?
C8 N1 C1 112.34(13) . . ?
C8 N1 Fe1 110.98(10) . . ?
C1 N1 Fe1 117.81(10) . . ?
C8 N1 H1N 104.2(15) . . ?
C1 N1 H1N 105.4(15) . . ?
Fe1 N1 H1N 104.8(15) . . ?
N1 C1 C2 113.90(13) . . ?
N1 C1 H1A 108.8 . . ?
C2 C1 H1A 108.8 . . ?
N1 C1 H1B 108.8 . . ?
C2 C1 H1B 108.8 . . ?
H1A C1 H1B 107.7 . . ?
C1 C2 C3 116.12(14) . . ?
C1 C2 H2A 108.3 . . ?
C3 C2 H2A 108.3 . . ?
C1 C2 H2B 108.3 . . ?
C3 C2 H2B 108.3 . . ?
H2A C2 H2B 107.4 . . ?
N2 C3 C2 113.13(13) . . ?
N2 C3 H3A 109.0 . . ?
C2 C3 H3A 109.0 . . ?
N2 C3 H3B 109.0 . . ?
C2 C3 H3B 109.0 . . ?
H3A C3 H3B 107.8 . . ?
C3 N2 C4 110.79(13) . . ?
C3 N2 Fe1 115.39(10) . . ?
C4 N2 Fe1 120.55(10) . . ?
C3 N2 H2N 107.7(14) . . ?
C4 N2 H2N 105.8(14) . . ?
Fe1 N2 H2N 93.9(14) . . ?
N2 C4 C5 114.84(14) . . ?
N2 C4 H4A 108.6 . . ?
C5 C4 H4A 108.6 . . ?
N2 C4 H4B 108.6 . . ?
C5 C4 H4B 108.6 . . ?
H4A C4 H4B 107.5 . . ?
C4 C5 C6 113.56(14) . . ?
C4 C5 H5A 108.9 . . ?
C6 C5 H5A 108.9 . . ?
C4 C5 H5B 108.9 . . ?
C6 C5 H5B 108.9 . . ?
H5A C5 H5B 107.7 . . ?
N3 C6 C5 112.74(14) . . ?
N3 C6 H6A 109.0 . . ?
C5 C6 H6A 109.0 . . ?
N3 C6 H6B 109.0 . . ?
C5 C6 H6B 109.0 . . ?
H6A C6 H6B 107.8 . . ?
C6 N3 C7 111.84(13) . . ?
C6 N3 Fe1 119.04(10) . . ?
C7 N3 Fe1 104.60(10) . . ?
C6 N3 H3N 104.4(14) . . ?
C7 N3 H3N 109.3(14) . . ?
Fe1 N3 H3N 107.4(14) . . ?
N3 C7 C8 110.00(13) . . ?
N3 C7 H7A 109.7 . . ?
C8 C7 H7A 109.7 . . ?
N3 C7 H7B 109.7 . . ?
C8 C7 H7B 109.7 . . ?
H7A C7 H7B 108.2 . . ?
N1 C8 C7 110.98(13) . . ?
N1 C8 H8A 109.4 . . ?
C7 C8 H8A 109.4 . . ?
N1 C8 H8B 109.4 . . ?
C7 C8 H8B 109.4 . . ?
H8A C8 H8B 108.0 . . ?
C9 O1 H1C 109.5 . . ?

loop_
_geom_bond_atom_site_label_1
_geom_bond_atom_site_label_2
_geom_bond_distance
_geom_bond_site_symmetry_2
_geom_bond_publ_flag
Fe1 N1 2.1947(14) . ?
Fe1 N3 2.2226(14) . ?
Fe1 N2 2.2229(14) . ?
Fe1 Cl2 2.4499(5) . ?
Fe1 Cl1 2.5203(5) 2_556 ?
Fe1 Cl1 2.5690(5) . ?
Cl1 Fe1 2.5203(5) 2_556 ?
N1 C8 1.483(2) . ?
N1 C1 1.487(2) . ?
N1 H1N 0.81(2) . ?
C1 C2 1.520(2) . ?
C1 H1A 0.9900 . ?
C1 H1B 0.9900 . ?
C2 C3 1.520(2) . ?
C2 H2A 0.9900 . ?
C2 H2B 0.9900 . ?
C3 N2 1.485(2) . ?
C3 H3A 0.9900 . ?
C3 H3B 0.9900 . ?
N2 C4 1.487(2) . ?
N2 H2N 0.85(2) . ?
C4 C5 1.514(2) . ?
C4 H4A 0.9900 . ?
C4 H4B 0.9900 . ?
C5 C6 1.515(2) . ?
C5 H5A 0.9900 . ?
C5 H5B 0.9900 . ?
C6 N3 1.476(2) . ?
C6 H6A 0.9900 . ?
C6 H6B 0.9900 . ?
N3 C7 1.493(2) . ?
N3 H3N 0.87(2) . ?
C7 C8 1.522(2) . ?
C7 H7A 0.9900 . ?
C7 H7B 0.9900 . ?
C8 H8A 0.9900 . ?
C8 H8B 0.9900 . ?
O1 C9 1.405(10) . ?
O1 H1C 0.8400 . ?
C9 H9A 0.9800 . ?
C9 H9B 0.9800 . ?
C9 H9C 0.9800 . ?

loop_
_geom_hbond_atom_site_label_D
_geom_hbond_atom_site_label_H
_geom_hbond_atom_site_label_A
_geom_hbond_distance_DH
_geom_hbond_distance_HA
_geom_hbond_distance_DA
_geom_hbond_angle_DHA
_geom_hbond_site_symmetry_A
N1 H1N Cl1 0.81(2) 2.88(2) 3.5116(15) 136.2(18) 2_656
N2 H2N Cl2 0.85(2) 2.73(2) 3.5276(15) 157.3(18) 2_556
N2 H2N Cl1 0.85(2) 2.79(2) 3.2424(14) 115.5(16) 2_556
N3 H3N Cl2 0.87(2) 2.94(2) 3.6686(15) 142.0(18) 2_566
O1 H1C Cl2 0.84 2.37 3.192(3) 168.3 .

loop_
_geom_torsion_atom_site_label_1
_geom_torsion_atom_site_label_2
_geom_torsion_atom_site_label_3
_geom_torsion_atom_site_label_4
_geom_torsion
_geom_torsion_site_symmetry_1
_geom_torsion_site_symmetry_2
_geom_torsion_site_symmetry_3
_geom_torsion_site_symmetry_4
_geom_torsion_publ_flag
N1 Fe1 Cl1 Fe1 -175.72(4) . . . 2_556 ?
N3 Fe1 Cl1 Fe1 -169.4(3) . . . 2_556 ?
N2 Fe1 Cl1 Fe1 -86.09(4) . . . 2_556 ?
Cl2 Fe1 Cl1 Fe1 90.124(17) . . . 2_556 ?
Cl1 Fe1 Cl1 Fe1 0.0 2_556 . . 2_556 ?
N3 Fe1 N1 C8 2.07(11) . . . . ?
N2 Fe1 N1 C8 94.14(11) . . . . ?
Cl2 Fe1 N1 C8 -86.97(10) . . . . ?
Cl1 Fe1 N1 C8 89.1(5) 2_556 . . . ?
Cl1 Fe1 N1 C8 -178.87(10) . . . . ?
N3 Fe1 N1 C1 -129.43(12) . . . . ?
N2 Fe1 N1 C1 -37.36(12) . . . . ?
Cl2 Fe1 N1 C1 141.54(11) . . . . ?
Cl1 Fe1 N1 C1 -42.4(6) 2_556 . . . ?
Cl1 Fe1 N1 C1 49.64(11) . . . . ?
C8 N1 C1 C2 -76.21(18) . . . . ?
Fe1 N1 C1 C2 54.67(17) . . . . ?
N1 C1 C2 C3 -69.16(19) . . . . ?
C1 C2 C3 N2 72.70(19) . . . . ?
C2 C3 N2 C4 81.88(17) . . . . ?
C2 C3 N2 Fe1 -59.56(16) . . . . ?
N1 Fe1 N2 C3 39.39(11) . . . . ?
N3 Fe1 N2 C3 119.25(11) . . . . ?
Cl2 Fe1 N2 C3 -124.5(5) . . . . ?
Cl1 Fe1 N2 C3 -140.98(11) 2_556 . . . ?
Cl1 Fe1 N2 C3 -52.40(11) . . . . ?
N1 Fe1 N2 C4 -98.02(13) . . . . ?
N3 Fe1 N2 C4 -18.17(13) . . . . ?
Cl2 Fe1 N2 C4 98.1(5) . . . . ?
Cl1 Fe1 N2 C4 81.60(12) 2_556 . . . ?
Cl1 Fe1 N2 C4 170.19(12) . . . . ?
C3 N2 C4 C5 -153.39(15) . . . . ?
Fe1 N2 C4 C5 -14.2(2) . . . . ?
N2 C4 C5 C6 70.5(2) . . . . ?
C4 C5 C6 N3 -82.28(18) . . . . ?
C5 C6 N3 C7 155.17(14) . . . . ?
C5 C6 N3 Fe1 32.96(18) . . . . ?
N1 Fe1 N3 C6 97.87(12) . . . . ?
N2 Fe1 N3 C6 8.49(12) . . . . ?
Cl2 Fe1 N3 C6 -167.94(12) . . . . ?
Cl1 Fe1 N3 C6 -77.80(12) 2_556 . . . ?
Cl1 Fe1 N3 C6 91.4(3) . . . . ?
N1 Fe1 N3 C7 -27.89(10) . . . . ?
N2 Fe1 N3 C7 -117.26(10) . . . . ?
Cl2 Fe1 N3 C7 66.31(10) . . . . ?
Cl1 Fe1 N3 C7 156.44(9) 2_556 . . . ?
Cl1 Fe1 N3 C7 -34.3(3) . . . . ?
C6 N3 C7 C8 -80.06(17) . . . . ?
Fe1 N3 C7 C8 50.09(15) . . . . ?
C1 N1 C8 C7 158.84(14) . . . . ?
Fe1 N1 C8 C7 24.59(16) . . . . ?
N3 C7 C8 N1 -51.51(18) . . . . ?
